data_2012039
loop_
_publ_author_name
'Abu Ali, Hijazi'
'Goldberg, Israel'
'Srebnik, Morris'

_publ_section_title
;
 Bis(\m-pyrrolidine-<i>N</i>:<i>N</i>)bis(dibromoboron),
 [(Br)~2~B(pyrrolidine)~2~B(Br)~2~]
;
_journal_issue 6
_journal_name_full 'Acta Crystallographica Section C'
_journal_page_first 770
_journal_page_last 771
_journal_paper_doi 10.1107/S0108270101005388
_journal_volume 57
_journal_year 2001
_chemical_formula_moiety 'C8 H16 B2 Br4 N2'
_chemical_formula_sum 'C8 H16 B2 Br4 N2'
_chemical_formula_weight 481.49
_chemical_name_systematic
;
Bis(\m-pyrrolidine-N:N)bis(dibromoboron)
;
_space_group_IT_number 14
_symmetry_cell_setting monoclinic
_symmetry_space_group_name_Hall '-P 2ybc'
_symmetry_space_group_name_H-M 'P 1 21/c 1'
_audit_creation_method SHELXL97
_cell_angle_alpha 90
_cell_angle_beta 111.2230(8)
_cell_angle_gamma 90
_cell_formula_units_Z 4
_cell_length_a 12.8750(2)
_cell_length_b 6.99600(10)
_cell_length_c 16.4480(3)
_cell_measurement_reflns_used 3271
_cell_measurement_temperature 110(2)
_cell_measurement_theta_max 27.88
_cell_measurement_theta_min 2.58
_cell_volume 1381.05(4)
_computing_cell_refinement 'DENZO (Otwinowski, 1985)'
_computing_data_collection 'COLLECT (Nonius, 1999)'
_computing_data_reduction DENZO
_computing_molecular_graphics 'ORTEPIII (Burnett & Johnson, 1996)'
_computing_publication_material SHELXL97
_computing_structure_refinement 'SHELXL97 (Sheldrick, 1997)'
_computing_structure_solution 'DIRDIF96 (Beurskens et al., 1996)'
_diffrn_ambient_temperature 110(2)
_diffrn_detector_area_resol_mean '56 \mm'
_diffrn_measured_fraction_theta_full .995
_diffrn_measured_fraction_theta_max .995
_diffrn_measurement_device_type 'Nonius KappaCCD'
_diffrn_measurement_method '1\% \f scans'
_diffrn_radiation_monochromator graphite
_diffrn_radiation_source 'fine-focus sealed tube'
_diffrn_radiation_type MoK\a
_diffrn_radiation_wavelength .71070
_diffrn_reflns_av_R_equivalents .041
_diffrn_reflns_av_sigmaI/netI .036
_diffrn_reflns_limit_h_max 16
_diffrn_reflns_limit_h_min 0
_diffrn_reflns_limit_k_max 9
_diffrn_reflns_limit_k_min 0
_diffrn_reflns_limit_l_max 20
_diffrn_reflns_limit_l_min -21
_diffrn_reflns_number 5628
_diffrn_reflns_theta_full 27.88
_diffrn_reflns_theta_max 27.88
_diffrn_reflns_theta_min 2.58
_diffrn_standards_decay_% 0
_diffrn_standards_number 0
_exptl_absorpt_coefficient_mu 11.630
_exptl_absorpt_correction_T_max .341
_exptl_absorpt_correction_T_min .155
_exptl_absorpt_correction_type multi-scan
_exptl_absorpt_process_details '(SORTAV; Blessing, 1995)'
_exptl_crystal_colour colourless
_exptl_crystal_density_diffrn 2.316
_exptl_crystal_density_method 'not measured'
_exptl_crystal_description prism
_exptl_crystal_F_000 912
_exptl_crystal_size_max .20
_exptl_crystal_size_mid .15
_exptl_crystal_size_min .10
_refine_diff_density_max .94
_refine_diff_density_min -.81
_refine_ls_extinction_coef .00076(17)
_refine_ls_extinction_method 'SHELXL97 (Sheldrick, 1997)'
_refine_ls_goodness_of_fit_ref 1.007
_refine_ls_hydrogen_treatment constr
_refine_ls_matrix_type full
_refine_ls_number_parameters 145
_refine_ls_number_reflns 3271
_refine_ls_number_restraints 0
_refine_ls_restrained_S_all 1.007
_refine_ls_R_factor_all .037
_refine_ls_R_factor_gt .029
_refine_ls_shift/su_max .019
_refine_ls_shift/su_mean .002
_refine_ls_structure_factor_coef Fsqd
_refine_ls_weighting_details 'calc w = 1/[\s^2^(Fo^2^)+(0.0308P)^2^+3.5877P] where P=(Fo^2^+2Fc^2^)/3'
_refine_ls_weighting_scheme calc
_refine_ls_wR_factor_ref .069
_reflns_number_gt 2850
_reflns_number_total 3271
_reflns_threshold_expression I>2\s(I)
_cod_data_source_file ln1117.cif
_cod_data_source_block I
_cod_original_sg_symbol_H-M 'P 21/c'
_cod_database_code 2012039
_cod_database_fobs_code 2012039

loop_
_symmetry_equiv_pos_as_xyz
'x, y, z'
'-x, y+1/2, -z+1/2'
'-x, -y, -z'
'x, -y-1/2, z-1/2'

loop_
_atom_site_label
_atom_site_fract_x
_atom_site_fract_y
_atom_site_fract_z
_atom_site_U_iso_or_equiv
_atom_site_adp_type
_atom_site_calc_flag
_atom_site_refinement_flags
_atom_site_occupancy
_atom_site_disorder_assembly
_atom_site_disorder_group
_atom_site_type_symbol
Br1 .57268(3) .10962(5) .40957(2) .01405(9) Uani d . 1 . . Br
Br2 .80023(3) .03289(5) .37569(2) .01522(10) Uani d . 1 . . Br
Br3 .94374(3) -.34596(5) .56567(2) .01505(9) Uani d . 1 . . Br
Br4 .75048(3) -.37905(5) .64711(2) .01568(9) Uani d . 1 . . Br
N5 .7858(2) -.0199(4) .55275(17) .0076(5) Uani d . 1 . . N
N6 .7032(2) -.2675(4) .45883(17) .0090(5) Uani d . 1 . . N
B7 .7156(3) -.0412(5) .4509(2) .0099(7) Uani d . 1 . . B
B8 .7944(3) -.2495(5) .5556(2) .0099(7) Uani d . 1 . . B
C9 .8905(3) .0988(5) .5792(2) .0126(7) Uani d . 1 . . C
H9A .8749 .2272 .5521 .015 Uiso calc R 1 . . H
H9B .9480 .0359 .5616 .015 Uiso calc R 1 . . H
C10 .9284(3) .1128(5) .6782(2) .0213(8) Uani d . 1 . . C
H10A .9654 .2368 .6991 .026 Uiso calc R 1 . . H
H10B .9810 .0083 .7065 .026 Uiso calc R 1 . . H
C11 .8213(3) .0950(5) .6983(2) .0192(8) Uani d . 1 . . C
H11A .8254 -.0165 .7365 .023 Uiso calc R 1 . . H
H11B .8088 .2117 .7276 .023 Uiso calc R 1 . . H
C12 .7286(3) .0689(5) .6099(2) .0147(7) Uani d . 1 . . C
H12A .6946 .1933 .5859 .018 Uiso calc R 1 . . H
H12B .6698 -.0168 .6145 .018 Uiso calc R 1 . . H
C13 .7291(3) -.3975(5) .3953(2) .0151(7) Uani d . 1 . . C
H13A .7484 -.5275 .4199 .018 Uiso calc R 1 . . H
H13B .7918 -.3465 .3806 .018 Uiso calc R 1 . . H
C14 .6225(3) -.4004(5) .3155(2) .0202(8) Uani d . 1 . . C
H14A .6141 -.5239 .2844 .024 Uiso calc R 1 . . H
H14B .6224 -.2959 .2749 .024 Uiso calc R 1 . . H
C15 .5282(3) -.3724(5) .3511(2) .0190(8) Uani d . 1 . . C
H15A .4815 -.2609 .3233 .023 Uiso calc R 1 . . H
H15B .4803 -.4874 .3404 .023 Uiso calc R 1 . . H
C16 .5881(3) -.3387(5) .4495(2) .0131(7) Uani d . 1 . . C
H16A .5482 -.2421 .4711 .016 Uiso calc R 1 . . H
H16B .5932 -.4589 .4825 .016 Uiso calc R 1 . . H

loop_
_atom_site_aniso_label
_atom_site_aniso_U_11
_atom_site_aniso_U_22
_atom_site_aniso_U_33
_atom_site_aniso_U_12
_atom_site_aniso_U_13
_atom_site_aniso_U_23
Br1 .01065(17) .01145(17) .01671(17) .00229(12) .00095(13) .00177(13)
Br2 .01612(18) .01887(18) .01300(16) -.00500(13) .00805(14) .00079(13)
Br3 .00910(17) .01413(17) .02053(18) .00211(12) .00371(14) -.00210(14)
Br4 .0219(2) .01401(17) .01275(17) -.00307(13) .00820(14) .00306(13)
N5 .0074(13) .0055(12) .0088(12) -.0011(10) .0015(10) -.0011(10)
N6 .0087(13) .0101(13) .0089(12) -.0020(11) .0041(11) -.0010(11)
B7 .0074(17) .0110(17) .0107(16) -.0018(14) .0026(14) -.0004(14)
B8 .0127(18) .0048(16) .0119(16) .0001(14) .0041(14) .0027(14)
C9 .0110(16) .0105(16) .0137(16) -.0052(13) .0015(13) -.0003(13)
C10 .026(2) .0181(19) .0141(17) -.0046(16) -.0001(15) -.0028(15)
C11 .029(2) .0163(17) .0108(16) .0002(15) .0049(15) -.0036(14)
C12 .0194(18) .0124(16) .0154(16) .0051(14) .0101(14) -.0005(14)
C13 .0177(18) .0147(17) .0118(16) -.0019(14) .0039(14) -.0046(14)
C14 .024(2) .0196(19) .0135(17) -.0071(15) .0031(15) -.0070(15)
C15 .0118(18) .0179(18) .0189(18) -.0045(14) -.0044(14) .0007(15)
C16 .0095(16) .0125(16) .0169(16) -.0028(13) .0043(13) .0033(14)

loop_
_atom_type_symbol
_atom_type_description
_atom_type_scat_dispersion_real
_atom_type_scat_dispersion_imag
_atom_type_scat_source
C C .0033 .0016 'International Tables Vol C Tables 4.2.6.8 and 6.1.1.4'
H H .0000 .0000 'International Tables Vol C Tables 4.2.6.8 and 6.1.1.4'
N N .0061 .0033 'International Tables Vol C Tables 4.2.6.8 and 6.1.1.4'
B B .0013 .0007 'International Tables Vol C Tables 4.2.6.8 and 6.1.1.4'
Br Br -.2901 2.4595 'International Tables Vol C Tables 4.2.6.8 and 6.1.1.4'

loop_
_geom_angle_atom_site_label_1
_geom_angle_atom_site_label_2
_geom_angle_atom_site_label_3
_geom_angle
_geom_angle_publ_flag
C9 N5 C12 100.3(2) ?
C9 N5 B7 117.5(2) ?
C12 N5 B7 118.0(3) ?
C9 N5 B8 119.8(3) ?
C12 N5 B8 115.7(2) ?
B7 N5 B8 86.8(2) yes
C13 N6 C16 100.6(2) ?
C13 N6 B7 119.0(2) ?
C16 N6 B7 116.1(3) ?
C13 N6 B8 117.9(3) ?
C16 N6 B8 117.6(2) ?
B7 N6 B8 86.8(2) yes
N5 B7 N6 92.4(2) yes
N5 B7 Br2 113.5(2) ?
N6 B7 Br2 113.7(2) ?
N5 B7 Br1 113.9(2) ?
N6 B7 Br1 116.0(2) ?
Br2 B7 Br1 107.04(17) ?
N6 B8 N5 91.8(2) yes
N6 B8 Br3 113.3(2) ?
N5 B8 Br3 113.3(2) ?
N6 B8 Br4 113.9(2) ?
N5 B8 Br4 115.9(2) ?
Br3 B8 Br4 108.11(17) ?
N5 C9 C10 104.5(3) ?
N5 C9 H9A 110.9 ?
C10 C9 H9A 110.9 ?
N5 C9 H9B 110.9 ?
C10 C9 H9B 110.9 ?
H9A C9 H9B 108.9 ?
C9 C10 C11 105.1(3) ?
C9 C10 H10A 110.7 ?
C11 C10 H10A 110.7 ?
C9 C10 H10B 110.7 ?
C11 C10 H10B 110.7 ?
H10A C10 H10B 108.8 ?
C12 C11 C10 105.0(3) ?
C12 C11 H11A 110.8 ?
C10 C11 H11A 110.8 ?
C12 C11 H11B 110.8 ?
C10 C11 H11B 110.8 ?
H11A C11 H11B 108.8 ?
C11 C12 N5 104.6(3) ?
C11 C12 H12A 110.8 ?
N5 C12 H12A 110.8 ?
C11 C12 H12B 110.8 ?
N5 C12 H12B 110.8 ?
H12A C12 H12B 108.9 ?
N6 C13 C14 104.4(3) ?
N6 C13 H13A 110.9 ?
C14 C13 H13A 110.9 ?
N6 C13 H13B 110.9 ?
C14 C13 H13B 110.9 ?
H13A C13 H13B 108.9 ?
C13 C14 C15 105.1(3) ?
C13 C14 H14A 110.7 ?
C15 C14 H14A 110.7 ?
C13 C14 H14B 110.7 ?
C15 C14 H14B 110.7 ?
H14A C14 H14B 108.8 ?
C16 C15 C14 104.8(3) ?
C16 C15 H15A 110.8 ?
C14 C15 H15A 110.8 ?
C16 C15 H15B 110.8 ?
C14 C15 H15B 110.8 ?
H15A C15 H15B 108.9 ?
N6 C16 C15 104.9(3) ?
N6 C16 H16A 110.8 ?
C15 C16 H16A 110.8 ?
N6 C16 H16B 110.8 ?
C15 C16 H16B 110.8 ?
H16A C16 H16B 108.8 ?

loop_
_geom_bond_atom_site_label_1
_geom_bond_atom_site_label_2
_geom_bond_site_symmetry_2
_geom_bond_distance
_geom_bond_publ_flag
Br1 B7 . 2.014(4) yes
Br2 B7 . 1.990(4) yes
Br3 B8 . 1.988(4) yes
Br4 B8 . 2.006(4) yes
N5 C9 . 1.507(4) ?
N5 C12 . 1.521(4) ?
N5 B7 . 1.597(4) yes
N5 B8 . 1.610(4) yes
N6 C13 . 1.511(4) ?
N6 C16 . 1.517(4) ?
N6 B7 . 1.601(4) yes
N6 B8 . 1.604(4) yes
C9 C10 . 1.525(5) ?
C9 H9A . .9900 ?
C9 H9B . .9900 ?
C10 C11 . 1.535(6) ?
C10 H10A . .9900 ?
C10 H10B . .9900 ?
C11 C12 . 1.523(5) ?
C11 H11A . .9900 ?
C11 H11B . .9900 ?
C12 H12A . .9900 ?
C12 H12B . .9900 ?
C13 C14 . 1.517(5) ?
C13 H13A . .9900 ?
C13 H13B . .9900 ?
C14 C15 . 1.540(6) ?
C14 H14A . .9900 ?
C14 H14B . .9900 ?
C15 C16 . 1.537(5) ?
C15 H15A . .9900 ?
C15 H15B . .9900 ?
C16 H16A . .9900 ?
C16 H16B . .9900 ?

loop_
_geom_torsion_atom_site_label_1
_geom_torsion_atom_site_label_2
_geom_torsion_atom_site_label_3
_geom_torsion_atom_site_label_4
_geom_torsion
_geom_torsion_publ_flag
C9 N5 B7 N6 133.3(3) ?
C12 N5 B7 N6 -106.3(3) ?
B8 N5 B7 N6 11.2(2) yes
C9 N5 B7 Br2 16.1(4) ?
C12 N5 B7 Br2 136.5(2) ?
B8 N5 B7 Br2 -106.0(2) yes
C9 N5 B7 Br1 -106.8(3) ?
C12 N5 B7 Br1 13.6(4) ?
B8 N5 B7 Br1 131.1(2) yes
C13 N6 B7 N5 -131.5(3) ?
C16 N6 B7 N5 108.1(3) ?
B8 N6 B7 N5 -11.2(2) yes
C13 N6 B7 Br2 -14.5(4) ?
C16 N6 B7 Br2 -134.8(2) ?
B8 N6 B7 Br2 105.8(2) yes
C13 N6 B7 Br1 110.3(3) ?
C16 N6 B7 Br1 -10.0(3) ?
B8 N6 B7 Br1 -129.4(2) yes
C13 N6 B8 N5 132.4(3) ?
C16 N6 B8 N5 -106.8(3) ?
B7 N6 B8 N5 11.1(2) ?
C13 N6 B8 Br3 16.0(3) ?
C16 N6 B8 Br3 136.8(2) ?
B7 N6 B8 Br3 -105.3(2) ?
C13 N6 B8 Br4 -108.1(3) ?
C16 N6 B8 Br4 12.7(3) ?
B7 N6 B8 Br4 130.6(2) ?
C9 N5 B8 N6 -131.1(3) ?
C12 N5 B8 N6 108.6(3) ?
B7 N5 B8 N6 -11.1(2) ?
C9 N5 B8 Br3 -14.8(3) ?
C12 N5 B8 Br3 -135.1(2) ?
B7 N5 B8 Br3 105.2(2) ?
C9 N5 B8 Br4 111.1(3) ?
C12 N5 B8 Br4 -9.2(4) ?
B7 N5 B8 Br4 -128.9(2) ?
C12 N5 C9 C10 43.4(3) ?
B7 N5 C9 C10 172.7(3) ?
B8 N5 C9 C10 -84.3(3) ?
N5 C9 C10 C11 -27.8(3) ?
C9 C10 C11 C12 .8(4) ?
C10 C11 C12 N5 26.2(3) ?
C9 N5 C12 C11 -42.9(3) ?
B7 N5 C12 C11 -171.9(3) ?
B8 N5 C12 C11 87.4(3) ?
C16 N6 C13 C14 44.2(3) ?
B7 N6 C13 C14 -83.8(3) ?
B8 N6 C13 C14 173.5(3) ?
N6 C13 C14 C15 -30.4(4) ?
C13 C14 C15 C16 4.5(4) ?
C13 N6 C16 C15 -41.2(3) ?
B7 N6 C16 C15 88.7(3) ?
B8 N6 C16 C15 -170.6(3) ?
C14 C15 C16 N6 22.9(3) ?

loop_
_cod_related_entry_id
_cod_related_entry_database
_cod_related_entry_code
1 ChemSpider 21135234
